data_4069652
loop_
_publ_author_name
'Xu, Kun'
'Li, Bin'
'Xu, Shansheng'
'Song, Haibin'
'Wang, Baiquan'

_publ_section_title
;
 Reactions of Dihydrooctamethyl-s-indacene and 1,2,3,4,7-Pentamethylindene
 with Ru3(CO)12: Intramolecular sp3C&#x2212;H Activation
;
_journal_issue 15
_journal_name_full Organometallics
_journal_page_first 4438
_journal_paper_doi 10.1021/om900337h
_journal_volume 28
_journal_year 2009
_chemical_formula_sum 'C23 H16 O9 Ru4'
_chemical_formula_weight 840.64
_chemical_name_systematic
; 
 ? 
;
_space_group_IT_number 14
_symmetry_cell_setting monoclinic
_symmetry_space_group_name_Hall '-P 2yn'
_symmetry_space_group_name_H-M 'P 1 21/n 1'
_atom_sites_solution_hydrogens geom
_atom_sites_solution_primary direct
_atom_sites_solution_secondary difmap
_audit_creation_method SHELXL-97
_cell_angle_alpha 90.00
_cell_angle_beta 91.30(3)
_cell_angle_gamma 90.00
_cell_formula_units_Z 4
_cell_length_a 10.233(2)
_cell_length_b 15.870(3)
_cell_length_c 14.933(3)
_cell_measurement_reflns_used 6733
_cell_measurement_temperature 113(2)
_cell_measurement_theta_max 27.9
_cell_measurement_theta_min 2.4
_cell_volume 2424.5(8)
_computing_cell_refinement Crystalclear
_computing_data_collection 'Crystalclear(Rigaku/MSC Inc., 2005)'
_computing_data_reduction Crystalclear
_computing_molecular_graphics 'Bruker SHELXTL'
_computing_publication_material 'Bruker SHELXTL'
_computing_structure_refinement 'SHELXL-97 (Sheldrick, 1997)'
_computing_structure_solution 'SHELXS-97 (Sheldrick, 1990)'
_diffrn_ambient_temperature 113(2)
_diffrn_detector_area_resol_mean 7.31
_diffrn_measured_fraction_theta_full 0.997
_diffrn_measured_fraction_theta_max 0.997
_diffrn_measurement_device_type 'Rigaku Saturn'
_diffrn_measurement_method '\w and \f scans'
_diffrn_radiation_monochromator confocal
_diffrn_radiation_source 'rotating anode'
_diffrn_radiation_type MoK\a
_diffrn_radiation_wavelength 0.71073
_diffrn_reflns_av_R_equivalents 0.0682
_diffrn_reflns_av_sigmaI/netI 0.0678
_diffrn_reflns_limit_h_max 12
_diffrn_reflns_limit_h_min -12
_diffrn_reflns_limit_k_max 18
_diffrn_reflns_limit_k_min -12
_diffrn_reflns_limit_l_max 17
_diffrn_reflns_limit_l_min -17
_diffrn_reflns_number 16145
_diffrn_reflns_theta_full 25.02
_diffrn_reflns_theta_max 25.02
_diffrn_reflns_theta_min 3.25
_diffrn_standards_decay_% 0
_diffrn_standards_interval_count 0
_diffrn_standards_interval_time 0
_diffrn_standards_number 0
_exptl_absorpt_coefficient_mu 2.496
_exptl_absorpt_correction_T_max 0.7884
_exptl_absorpt_correction_T_min 0.6622
_exptl_absorpt_correction_type multi-scan
_exptl_absorpt_process_details Crystalclear
_exptl_crystal_density_diffrn 2.303
_exptl_crystal_density_method 'not measured'
_exptl_crystal_F_000 1608
_exptl_crystal_size_max 0.18
_exptl_crystal_size_mid 0.16
_exptl_crystal_size_min 0.10
_refine_diff_density_max 5.231
_refine_diff_density_min -1.342
_refine_diff_density_rms 0.253
_refine_ls_extinction_method none
_refine_ls_goodness_of_fit_ref 1.080
_refine_ls_hydrogen_treatment constr
_refine_ls_matrix_type full
_refine_ls_number_parameters 329
_refine_ls_number_reflns 4271
_refine_ls_number_restraints 0
_refine_ls_restrained_S_all 1.080
_refine_ls_R_factor_all 0.0869
_refine_ls_R_factor_gt 0.0771
_refine_ls_shift/su_max 0.000
_refine_ls_shift/su_mean 0.000
_refine_ls_structure_factor_coef Fsqd
_refine_ls_weighting_details 'calc w=1/[\s^2^(Fo^2^)+(0.0980P)^2^+34.3230P] where P=(Fo^2^+2Fc^2^)/3'
_refine_ls_weighting_scheme calc
_refine_ls_wR_factor_gt 0.1988
_refine_ls_wR_factor_ref 0.2059
_reflns_number_gt 3671
_reflns_number_total 4271
_reflns_threshold_expression >2sigma(I)
_cod_data_source_file om900337h_si_002.cif
_cod_data_source_block r90105b
_cod_depositor_comments
;
The following automatic conversions were performed:

'_symmetry_cell_setting' value 'Monoclinic' changed to 'monoclinic'
according to /home/saulius/struct/CIF-dictionaries/cif_core.dic
dictionary named 'cif_core.dic' version 2.4.2 from
2011-04-26.

'_exptl_absorpt_correction_type' value 'MULTI-SCAN'
changed to 'multi-scan' according to
/home/saulius/struct/CIF-dictionaries/cif_core.dic dictionary named
'cif_core.dic' version 2.4.2 from 2011-04-26.

Automatic conversion script
Id: cif_fix_values 1715 2011-07-08 13:25:40Z adriana 
;
_cod_original_cell_volume 2424.3(8)
_cod_original_sg_symbol_H-M P2(1)/n
_cod_database_code 4069652

loop_
_symmetry_equiv_pos_as_xyz
'x, y, z'
'-x+1/2, y+1/2, -z+1/2'
'-x, -y, -z'
'x-1/2, -y-1/2, z-1/2'

loop_
_atom_site_label
_atom_site_type_symbol
_atom_site_fract_x
_atom_site_fract_y
_atom_site_fract_z
_atom_site_U_iso_or_equiv
_atom_site_adp_type
_atom_site_occupancy
_atom_site_symmetry_multiplicity
_atom_site_calc_flag
_atom_site_refinement_flags
Ru1 Ru 0.57163(9) 0.34037(6) 0.40283(6) 0.0288(3) Uani 1 1 d .
Ru2 Ru 0.62192(10) 0.15971(6) 0.42655(7) 0.0359(3) Uani 1 1 d .
Ru3 Ru 0.78228(9) 0.27123(7) 0.50850(6) 0.0341(3) Uani 1 1 d .
Ru4 Ru 0.79299(10) 0.26186(6) 0.32551(7) 0.0339(3) Uani 1 1 d .
O1 O 0.7289(8) 0.5016(6) 0.4188(6) 0.042(2) Uani 1 1 d .
O2 O 0.4961(9) 0.3521(6) 0.5946(6) 0.046(2) Uani 1 1 d .
O3 O 0.4695(11) 0.1149(9) 0.5867(7) 0.069(3) Uani 1 1 d .
O4 O 0.7887(11) 0.0100(7) 0.4718(8) 0.065(3) Uani 1 1 d .
O5 O 0.7013(10) 0.2166(9) 0.6952(7) 0.070(4) Uani 1 1 d .
O6 O 1.0157(10) 0.1577(7) 0.5076(7) 0.052(3) Uani 1 1 d .
O7 O 0.9513(13) 0.4180(7) 0.5721(10) 0.092(5) Uani 1 1 d .
O8 O 1.0262(9) 0.1503(6) 0.2982(7) 0.045(2) Uani 1 1 d .
O9 O 0.9760(11) 0.4111(7) 0.3390(10) 0.082(4) Uani 1 1 d .
C1 C 0.6765(11) 0.4393(8) 0.4146(7) 0.030(3) Uani 1 1 d .
C2 C 0.5427(12) 0.3422(8) 0.5280(8) 0.033(3) Uani 1 1 d .
C3 C 0.5282(13) 0.1344(10) 0.5257(10) 0.047(3) Uani 1 1 d .
C4 C 0.7306(15) 0.0665(10) 0.4543(9) 0.048(3) Uani 1 1 d .
C5 C 0.7361(13) 0.2407(11) 0.6247(9) 0.052(4) Uani 1 1 d .
C6 C 0.9250(12) 0.1996(9) 0.5033(9) 0.039(3) Uani 1 1 d .
C7 C 0.8863(15) 0.3638(10) 0.5457(11) 0.059(4) Uani 1 1 d .
C8 C 0.9342(14) 0.1917(9) 0.3084(9) 0.045(3) Uani 1 1 d .
C9 C 0.9062(12) 0.3561(9) 0.3369(10) 0.046(3) Uani 1 1 d .
C10 C 0.5327(11) 0.2886(8) 0.2668(8) 0.035(3) Uani 1 1 d .
C11 C 0.4973(12) 0.3743(8) 0.2658(8) 0.036(3) Uani 1 1 d .
C12 C 0.3901(11) 0.3834(9) 0.3267(8) 0.039(3) Uani 1 1 d .
C13 C 0.3640(11) 0.3045(9) 0.3649(8) 0.036(3) Uani 1 1 d .
C14 C 0.4475(12) 0.2425(8) 0.3275(8) 0.035(3) Uani 1 1 d .
C15 C 0.4482(12) 0.1513(9) 0.3337(9) 0.042(3) Uani 1 1 d .
C16 C 0.5510(14) 0.1086(8) 0.2944(9) 0.046(3) Uani 1 1 d .
H16 H 0.5525 0.0488 0.2944 0.055 Uiso 1 1 calc R
C17 C 0.6526(13) 0.1540(8) 0.2547(8) 0.040(3) Uani 1 1 d .
H17 H 0.7337 0.1261 0.2470 0.048 Uiso 1 1 calc R
C18 C 0.6415(12) 0.2413(8) 0.2246(8) 0.037(3) Uani 1 1 d .
C19 C 0.7427(14) 0.2797(9) 0.1797(9) 0.045(3) Uani 1 1 d .
H19A H 0.7278 0.3383 0.1591 0.054 Uiso 1 1 calc R
H19B H 0.7907 0.2445 0.1368 0.054 Uiso 1 1 calc R
C20 C 0.5460(15) 0.4450(9) 0.2087(9) 0.051(4) Uani 1 1 d .
H20A H 0.6407 0.4509 0.2178 0.077 Uiso 1 1 calc R
H20B H 0.5028 0.4976 0.2257 0.077 Uiso 1 1 calc R
H20C H 0.5262 0.4327 0.1456 0.077 Uiso 1 1 calc R
C21 C 0.3105(13) 0.4608(9) 0.3392(10) 0.047(3) Uani 1 1 d .
H21A H 0.2381 0.4615 0.2951 0.070 Uiso 1 1 calc R
H21B H 0.3654 0.5106 0.3310 0.070 Uiso 1 1 calc R
H21C H 0.2755 0.4611 0.3997 0.070 Uiso 1 1 calc R
C22 C 0.2559(11) 0.2857(9) 0.4296(9) 0.039(3) Uani 1 1 d .
H22A H 0.2227 0.3387 0.4540 0.059 Uiso 1 1 calc R
H22B H 0.2903 0.2505 0.4786 0.059 Uiso 1 1 calc R
H22C H 0.1848 0.2559 0.3981 0.059 Uiso 1 1 calc R
C23 C 0.3311(17) 0.0971(11) 0.3538(14) 0.074(5) Uani 1 1 d .
H23A H 0.2624 0.1068 0.3081 0.111 Uiso 1 1 calc R
H23B H 0.2982 0.1119 0.4129 0.111 Uiso 1 1 calc R
H23C H 0.3567 0.0376 0.3533 0.111 Uiso 1 1 calc R

loop_
_atom_site_aniso_label
_atom_site_aniso_U_11
_atom_site_aniso_U_22
_atom_site_aniso_U_33
_atom_site_aniso_U_23
_atom_site_aniso_U_13
_atom_site_aniso_U_12
Ru1 0.0303(5) 0.0332(5) 0.0225(5) 0.0012(4) -0.0060(4) -0.0022(4)
Ru2 0.0373(6) 0.0350(6) 0.0351(6) 0.0062(4) -0.0043(4) -0.0036(4)
Ru3 0.0338(5) 0.0427(6) 0.0252(5) -0.0046(4) -0.0124(4) 0.0047(4)
Ru4 0.0370(6) 0.0356(6) 0.0290(5) -0.0047(4) 0.0013(4) -0.0015(4)
O1 0.038(5) 0.039(5) 0.050(6) 0.001(4) 0.000(4) -0.004(4)
O2 0.040(5) 0.065(6) 0.032(5) 0.004(4) -0.005(4) 0.004(4)
O3 0.060(7) 0.102(10) 0.047(7) 0.010(6) 0.019(5) 0.010(7)
O4 0.077(7) 0.052(7) 0.064(7) 0.019(6) 0.006(6) 0.030(6)
O5 0.050(6) 0.132(11) 0.028(6) 0.013(6) 0.000(4) 0.026(6)
O6 0.050(6) 0.065(7) 0.042(6) 0.011(5) 0.003(4) 0.017(5)
O7 0.096(9) 0.049(7) 0.128(12) -0.012(7) -0.072(9) -0.001(7)
O8 0.049(6) 0.038(5) 0.048(6) -0.001(4) 0.002(4) 0.007(4)
O9 0.055(7) 0.055(7) 0.136(12) -0.032(8) 0.018(7) -0.024(6)
C1 0.026(6) 0.040(7) 0.024(6) -0.007(5) 0.000(4) 0.007(5)
C2 0.034(6) 0.047(7) 0.018(6) -0.004(5) -0.005(5) -0.010(5)
C3 0.034(7) 0.061(9) 0.047(8) 0.010(7) 0.007(6) 0.019(6)
C4 0.059(9) 0.054(9) 0.030(7) 0.008(6) -0.004(6) 0.000(7)
C5 0.036(7) 0.091(12) 0.027(7) -0.017(7) -0.013(6) 0.021(7)
C6 0.037(7) 0.044(7) 0.037(7) -0.006(6) 0.011(5) -0.003(6)
C7 0.058(9) 0.051(9) 0.065(10) -0.013(8) -0.048(8) 0.010(7)
C8 0.053(8) 0.036(7) 0.046(8) -0.013(6) 0.006(6) -0.017(7)
C9 0.033(7) 0.044(8) 0.061(9) -0.025(7) 0.004(6) -0.007(6)
C10 0.035(6) 0.044(7) 0.025(6) -0.006(5) -0.015(5) -0.006(5)
C11 0.038(6) 0.043(7) 0.026(6) 0.008(5) -0.007(5) -0.005(6)
C12 0.029(6) 0.055(8) 0.033(7) -0.001(6) -0.019(5) -0.009(6)
C13 0.023(5) 0.056(8) 0.028(6) 0.004(6) -0.016(5) 0.006(5)
C14 0.035(6) 0.046(7) 0.023(6) 0.003(5) -0.015(5) -0.003(5)
C15 0.035(7) 0.050(8) 0.042(8) 0.014(6) -0.006(6) -0.012(6)
C16 0.065(9) 0.027(6) 0.044(8) -0.004(6) -0.028(7) -0.005(6)
C17 0.043(7) 0.047(8) 0.030(7) -0.012(6) -0.007(5) -0.008(6)
C18 0.041(7) 0.056(8) 0.015(5) -0.008(5) -0.007(5) -0.008(6)
C19 0.052(8) 0.052(8) 0.031(7) -0.002(6) 0.002(6) 0.012(7)
C20 0.067(9) 0.047(8) 0.039(8) 0.010(6) -0.006(7) 0.006(7)
C21 0.039(7) 0.054(9) 0.047(8) 0.006(7) -0.009(6) 0.007(6)
C22 0.024(6) 0.051(8) 0.042(7) 0.008(6) -0.010(5) -0.005(5)
C23 0.069(11) 0.059(11) 0.095(15) 0.000(10) -0.005(10) 0.002(9)

loop_
_atom_type_symbol
_atom_type_description
_atom_type_scat_dispersion_real
_atom_type_scat_dispersion_imag
_atom_type_scat_source
C C 0.0033 0.0016 'International Tables Vol C Tables 4.2.6.8 and 6.1.1.4'
H H 0.0000 0.0000 'International Tables Vol C Tables 4.2.6.8 and 6.1.1.4'
O O 0.0106 0.0060 'International Tables Vol C Tables 4.2.6.8 and 6.1.1.4'
Ru Ru -1.2594 0.8363 'International Tables Vol C Tables 4.2.6.8 and 6.1.1.4'

loop_
_geom_angle_atom_site_label_1
_geom_angle_atom_site_label_2
_geom_angle_atom_site_label_3
_geom_angle
C2 Ru1 C1 89.8(5)
C2 Ru1 C10 151.4(5)
C1 Ru1 C10 118.6(5)
C2 Ru1 C11 147.2(5)
C1 Ru1 C11 93.7(5)
C10 Ru1 C11 36.9(5)
C2 Ru1 C13 94.8(5)
C1 Ru1 C13 139.0(5)
C10 Ru1 C13 61.9(4)
C11 Ru1 C13 62.1(4)
C2 Ru1 C12 110.2(5)
C1 Ru1 C12 104.6(5)
C10 Ru1 C12 61.5(5)
C11 Ru1 C12 37.6(5)
C13 Ru1 C12 36.2(5)
C2 Ru1 C14 113.4(5)
C1 Ru1 C14 155.4(5)
C10 Ru1 C14 38.0(4)
C11 Ru1 C14 62.5(4)
C13 Ru1 C14 36.5(5)
C12 Ru1 C14 61.1(5)
C2 Ru1 Ru4 123.2(4)
C1 Ru1 Ru4 86.9(3)
C10 Ru1 Ru4 66.1(3)
C11 Ru1 Ru4 89.5(3)
C13 Ru1 Ru4 122.6(3)
C12 Ru1 Ru4 125.4(3)
C14 Ru1 Ru4 86.7(3)
C2 Ru1 Ru3 66.1(4)
C1 Ru1 Ru3 81.4(3)
C10 Ru1 Ru3 118.7(3)
C11 Ru1 Ru3 146.6(3)
C13 Ru1 Ru3 137.2(3)
C12 Ru1 Ru3 173.3(3)
C14 Ru1 Ru3 114.5(3)
Ru4 Ru1 Ru3 57.35(4)
C2 Ru1 Ru2 85.8(4)
C1 Ru1 Ru2 134.2(3)
C10 Ru1 Ru2 77.0(3)
C11 Ru1 Ru2 113.7(3)
C13 Ru1 Ru2 86.9(3)
C12 Ru1 Ru2 119.7(3)
C14 Ru1 Ru2 59.3(3)
Ru4 Ru1 Ru2 58.88(3)
Ru3 Ru1 Ru2 55.29(3)
C3 Ru2 C4 88.1(6)
C3 Ru2 C15 93.7(6)
C4 Ru2 C15 123.0(6)
C3 Ru2 C16 118.0(6)
C4 Ru2 C16 95.0(5)
C15 Ru2 C16 36.2(5)
C3 Ru2 C17 150.7(6)
C4 Ru2 C17 96.1(5)
C15 Ru2 C17 59.8(5)
C16 Ru2 C17 32.8(4)
C3 Ru2 Ru3 95.8(5)
C4 Ru2 Ru3 93.7(4)
C15 Ru2 Ru3 142.3(4)
C16 Ru2 Ru3 145.2(4)
C17 Ru2 Ru3 112.7(3)
C3 Ru2 Ru4 153.6(5)
C4 Ru2 Ru4 101.3(4)
C15 Ru2 Ru4 101.3(3)
C16 Ru2 Ru4 86.0(4)
C17 Ru2 Ru4 53.5(3)
Ru3 Ru2 Ru4 59.32(4)
C3 Ru2 Ru1 102.6(5)
C4 Ru2 Ru1 153.1(5)
C15 Ru2 Ru1 81.3(4)
C16 Ru2 Ru1 101.2(3)
C17 Ru2 Ru1 86.5(3)
Ru3 Ru2 Ru1 61.00(4)
Ru4 Ru2 Ru1 59.15(4)
C6 Ru3 C5 95.5(6)
C6 Ru3 C7 92.8(6)
C5 Ru3 C7 94.7(7)
C6 Ru3 Ru2 92.9(4)
C5 Ru3 Ru2 95.0(5)
C7 Ru3 Ru2 168.2(5)
C6 Ru3 Ru4 82.9(4)
C5 Ru3 Ru4 157.9(5)
C7 Ru3 Ru4 107.5(5)
Ru2 Ru3 Ru4 63.16(4)
C6 Ru3 Ru1 142.8(4)
C5 Ru3 Ru1 114.0(4)
C7 Ru3 Ru1 106.0(4)
Ru2 Ru3 Ru1 63.71(4)
Ru4 Ru3 Ru1 61.17(4)
C8 Ru4 C9 90.6(6)
C8 Ru4 C18 111.3(6)
C9 Ru4 C18 127.5(6)
C8 Ru4 C19 96.0(6)
C9 Ru4 C19 96.5(6)
C18 Ru4 C19 36.7(5)
C8 Ru4 C17 88.4(5)
C9 Ru4 C17 159.6(6)
C18 Ru4 C17 36.1(5)
C19 Ru4 C17 63.4(5)
C8 Ru4 Ru3 102.7(5)
C9 Ru4 Ru3 84.6(5)
C18 Ru4 Ru3 131.2(3)
C19 Ru4 Ru3 161.2(4)
C17 Ru4 Ru3 115.5(3)
C8 Ru4 Ru2 102.9(4)
C9 Ru4 Ru2 141.6(4)
C18 Ru4 Ru2 81.0(3)
C19 Ru4 Ru2 117.2(4)
C17 Ru4 Ru2 58.0(3)
Ru3 Ru4 Ru2 57.52(4)
C8 Ru4 Ru1 161.9(5)
C9 Ru4 Ru1 96.2(4)
C18 Ru4 Ru1 77.5(3)
C19 Ru4 Ru1 99.8(4)
C17 Ru4 Ru1 90.9(3)
Ru3 Ru4 Ru1 61.49(4)
Ru2 Ru4 Ru1 61.98(4)
O1 C1 Ru1 173.8(10)
O2 C2 Ru1 162.1(11)
O3 C3 Ru2 176.9(15)
O4 C4 Ru2 176.5(14)
O5 C5 Ru3 175.0(14)
O6 C6 Ru3 174.0(12)
O7 C7 Ru3 176.7(14)
O8 C8 Ru4 177.3(11)
O9 C9 Ru4 176.0(14)
C11 C10 C14 109.3(11)
C11 C10 C18 132.5(12)
C14 C10 C18 118.0(11)
C11 C10 Ru1 72.1(7)
C14 C10 Ru1 73.5(6)
C18 C10 Ru1 116.9(7)
C10 C11 C12 106.8(11)
C10 C11 C20 129.8(12)
C12 C11 C20 123.2(12)
C10 C11 Ru1 71.0(6)
C12 C11 Ru1 72.3(6)
C20 C11 Ru1 126.2(9)
C13 C12 C11 108.7(12)
C13 C12 C21 125.1(12)
C11 C12 C21 125.9(12)
C13 C12 Ru1 71.8(6)
C11 C12 Ru1 70.1(6)
C21 C12 Ru1 129.2(9)
C12 C13 C14 109.5(12)
C12 C13 C22 125.6(12)
C14 C13 C22 124.6(12)
C12 C13 Ru1 72.0(7)
C14 C13 Ru1 72.7(6)
C22 C13 Ru1 125.9(8)
C13 C14 C15 131.7(12)
C13 C14 C10 105.6(11)
C15 C14 C10 122.3(12)
C13 C14 Ru1 70.7(7)
C15 C14 Ru1 130.1(8)
C10 C14 Ru1 68.5(6)
C16 C15 C14 117.5(12)
C16 C15 C23 114.7(13)
C14 C15 C23 125.3(13)
C16 C15 Ru2 72.1(7)
C14 C15 Ru2 89.0(7)
C23 C15 Ru2 122.3(11)
C15 C16 C17 120.1(12)
C15 C16 Ru2 71.6(8)
C17 C16 Ru2 87.6(7)
C15 C16 H16 119.9
C17 C16 H16 119.9
Ru2 C16 H16 111.0
C16 C17 C18 124.2(13)
C16 C17 Ru4 127.3(9)
C18 C17 Ru4 60.8(6)
C16 C17 Ru2 59.6(7)
C18 C17 Ru2 105.1(8)
Ru4 C17 Ru2 68.5(3)
C16 C17 H17 117.9
C18 C17 H17 117.9
Ru4 C17 H17 82.8
Ru2 C17 H17 105.2
C19 C18 C17 120.8(12)
C19 C18 C10 123.7(12)
C17 C18 C10 113.6(11)
C19 C18 Ru4 74.9(7)
C17 C18 Ru4 83.1(7)
C10 C18 Ru4 99.2(7)
C18 C19 Ru4 68.5(7)
C18 C19 H19A 116.8
Ru4 C19 H19A 116.8
C18 C19 H19B 116.8
Ru4 C19 H19B 116.8
H19A C19 H19B 113.8
C11 C20 H20A 109.5
C11 C20 H20B 109.5
H20A C20 H20B 109.5
C11 C20 H20C 109.5
H20A C20 H20C 109.5
H20B C20 H20C 109.5
C12 C21 H21A 109.5
C12 C21 H21B 109.5
H21A C21 H21B 109.5
C12 C21 H21C 109.5
H21A C21 H21C 109.5
H21B C21 H21C 109.5
C13 C22 H22A 109.5
C13 C22 H22B 109.5
H22A C22 H22B 109.5
C13 C22 H22C 109.5
H22A C22 H22C 109.5
H22B C22 H22C 109.5
C15 C23 H23A 109.5
C15 C23 H23B 109.5
H23A C23 H23B 109.5
C15 C23 H23C 109.5
H23A C23 H23C 109.5
H23B C23 H23C 109.5

loop_
_geom_bond_atom_site_label_1
_geom_bond_atom_site_label_2
_geom_bond_distance
Ru1 C2 1.899(12)
Ru1 C1 1.907(13)
Ru1 C10 2.219(11)
Ru1 C11 2.233(11)
Ru1 C13 2.259(11)
Ru1 C12 2.262(11)
Ru1 C14 2.286(12)
Ru1 Ru4 2.8523(15)
Ru1 Ru3 2.8610(15)
Ru1 Ru2 2.9329(15)
Ru2 C3 1.828(14)
Ru2 C4 1.890(15)
Ru2 C15 2.233(13)
Ru2 C16 2.239(12)
Ru2 C17 2.594(13)
Ru2 Ru3 2.6891(15)
Ru2 Ru4 2.8442(16)
Ru3 C6 1.853(13)
Ru3 C5 1.873(15)
Ru3 C7 1.890(15)
Ru3 Ru4 2.7413(15)
Ru4 C8 1.847(15)
Ru4 C9 1.898(13)
Ru4 C18 2.162(11)
Ru4 C19 2.243(13)
Ru4 C17 2.458(12)
O1 C1 1.127(14)
O2 C2 1.123(14)
O3 C3 1.144(16)
O4 C4 1.104(17)
O5 C5 1.182(18)
O6 C6 1.142(16)
O7 C7 1.152(18)
O8 C8 1.161(17)
O9 C9 1.128(16)
C10 C11 1.408(18)
C10 C14 1.467(18)
C10 C18 1.493(18)
C11 C12 1.448(18)
C11 C20 1.501(18)
C12 C13 1.405(19)
C12 C21 1.487(19)
C13 C14 1.425(18)
C13 C22 1.515(17)
C14 C15 1.451(18)
C15 C16 1.39(2)
C15 C23 1.51(2)
C16 C17 1.408(19)
C16 H16 0.9500
C17 C18 1.460(18)
C17 H17 0.9500
C18 C19 1.388(19)
C19 H19A 0.9900
C19 H19B 0.9900
C20 H20A 0.9800
C20 H20B 0.9800
C20 H20C 0.9800
C21 H21A 0.9800
C21 H21B 0.9800
C21 H21C 0.9800
C22 H22A 0.9800
C22 H22B 0.9800
C22 H22C 0.9800
C23 H23A 0.9800
C23 H23B 0.9800
C23 H23C 0.9800

loop_
_geom_torsion_atom_site_label_1
_geom_torsion_atom_site_label_2
_geom_torsion_atom_site_label_3
_geom_torsion_atom_site_label_4
_geom_torsion
C2 Ru1 Ru2 C3 26.0(6)
C1 Ru1 Ru2 C3 111.7(7)
C10 Ru1 Ru2 C3 -130.9(6)
C11 Ru1 Ru2 C3 -126.7(6)
C13 Ru1 Ru2 C3 -69.1(6)
C12 Ru1 Ru2 C3 -84.9(6)
C14 Ru1 Ru2 C3 -94.5(6)
Ru4 Ru1 Ru2 C3 159.3(5)
Ru3 Ru1 Ru2 C3 89.7(5)
C2 Ru1 Ru2 C4 -85.6(10)
C1 Ru1 Ru2 C4 0.0(10)
C10 Ru1 Ru2 C4 117.4(10)
C11 Ru1 Ru2 C4 121.7(10)
C13 Ru1 Ru2 C4 179.3(10)
C12 Ru1 Ru2 C4 163.4(10)
C14 Ru1 Ru2 C4 153.9(10)
Ru4 Ru1 Ru2 C4 47.7(9)
Ru3 Ru1 Ru2 C4 -21.9(9)
C2 Ru1 Ru2 C15 117.9(5)
C1 Ru1 Ru2 C15 -156.5(6)
C10 Ru1 Ru2 C15 -39.0(5)
C11 Ru1 Ru2 C15 -34.8(5)
C13 Ru1 Ru2 C15 22.8(5)
C12 Ru1 Ru2 C15 7.0(5)
C14 Ru1 Ru2 C15 -2.6(5)
Ru4 Ru1 Ru2 C15 -108.8(4)
Ru3 Ru1 Ru2 C15 -178.4(4)
C2 Ru1 Ru2 C16 148.3(5)
C1 Ru1 Ru2 C16 -126.0(6)
C10 Ru1 Ru2 C16 -8.6(5)
C11 Ru1 Ru2 C16 -4.4(5)
C13 Ru1 Ru2 C16 53.3(5)
C12 Ru1 Ru2 C16 37.4(6)
C14 Ru1 Ru2 C16 27.9(6)
Ru4 Ru1 Ru2 C16 -78.4(4)
Ru3 Ru1 Ru2 C16 -148.0(4)
C2 Ru1 Ru2 C17 177.8(4)
C1 Ru1 Ru2 C17 -96.5(5)
C10 Ru1 Ru2 C17 20.9(4)
C11 Ru1 Ru2 C17 25.1(4)
C13 Ru1 Ru2 C17 82.8(4)
C12 Ru1 Ru2 C17 66.9(5)
C14 Ru1 Ru2 C17 57.4(5)
Ru4 Ru1 Ru2 C17 -48.9(3)
Ru3 Ru1 Ru2 C17 -118.5(3)
C2 Ru1 Ru2 Ru3 -63.7(3)
C1 Ru1 Ru2 Ru3 21.9(5)
C10 Ru1 Ru2 Ru3 139.3(3)
C11 Ru1 Ru2 Ru3 143.6(3)
C13 Ru1 Ru2 Ru3 -158.8(3)
C12 Ru1 Ru2 Ru3 -174.6(4)
C14 Ru1 Ru2 Ru3 175.8(4)
Ru4 Ru1 Ru2 Ru3 69.61(4)
C2 Ru1 Ru2 Ru4 -133.3(3)
C1 Ru1 Ru2 Ru4 -47.7(5)
C10 Ru1 Ru2 Ru4 69.7(3)
C11 Ru1 Ru2 Ru4 74.0(3)
C13 Ru1 Ru2 Ru4 131.6(3)
C12 Ru1 Ru2 Ru4 115.7(4)
C14 Ru1 Ru2 Ru4 106.2(4)
Ru3 Ru1 Ru2 Ru4 -69.61(4)
C3 Ru2 Ru3 C6 108.9(6)
C4 Ru2 Ru3 C6 20.4(6)
C15 Ru2 Ru3 C6 -147.2(7)
C16 Ru2 Ru3 C6 -83.9(7)
C17 Ru2 Ru3 C6 -77.8(5)
Ru4 Ru2 Ru3 C6 -80.5(4)
Ru1 Ru2 Ru3 C6 -149.8(4)
C3 Ru2 Ru3 C5 13.2(6)
C4 Ru2 Ru3 C5 -75.3(6)
C15 Ru2 Ru3 C5 117.0(7)
C16 Ru2 Ru3 C5 -179.7(8)
C17 Ru2 Ru3 C5 -173.5(5)
Ru4 Ru2 Ru3 C5 -176.3(4)
Ru1 Ru2 Ru3 C5 114.4(4)
C3 Ru2 Ru3 C7 -132(3)
C4 Ru2 Ru3 C7 140(3)
C15 Ru2 Ru3 C7 -28(3)
C16 Ru2 Ru3 C7 35(3)
C17 Ru2 Ru3 C7 41(3)
Ru4 Ru2 Ru3 C7 39(3)
Ru1 Ru2 Ru3 C7 -31(3)
C3 Ru2 Ru3 Ru4 -170.6(4)
C4 Ru2 Ru3 Ru4 100.9(4)
C15 Ru2 Ru3 Ru4 -66.7(6)
C16 Ru2 Ru3 Ru4 -3.4(6)
C17 Ru2 Ru3 Ru4 2.7(3)
Ru1 Ru2 Ru3 Ru4 -69.34(4)
C3 Ru2 Ru3 Ru1 -101.2(4)
C4 Ru2 Ru3 Ru1 170.3(4)
C15 Ru2 Ru3 Ru1 2.6(6)
C16 Ru2 Ru3 Ru1 65.9(6)
C17 Ru2 Ru3 Ru1 72.1(3)
Ru4 Ru2 Ru3 Ru1 69.34(4)
C2 Ru1 Ru3 C6 158.2(8)
C1 Ru1 Ru3 C6 -108.1(7)
C10 Ru1 Ru3 C6 9.8(8)
C11 Ru1 Ru3 C6 -24.5(9)
C13 Ru1 Ru3 C6 88.3(8)
C12 Ru1 Ru3 C6 100(3)
C14 Ru1 Ru3 C6 52.2(8)
Ru4 Ru1 Ru3 C6 -16.2(7)
Ru2 Ru1 Ru3 C6 56.1(7)
C2 Ru1 Ru3 C5 18.7(7)
C1 Ru1 Ru3 C5 112.3(6)
C10 Ru1 Ru3 C5 -129.8(7)
C11 Ru1 Ru3 C5 -164.1(8)
C13 Ru1 Ru3 C5 -51.3(7)
C12 Ru1 Ru3 C5 -40(3)
C14 Ru1 Ru3 C5 -87.4(6)
Ru4 Ru1 Ru3 C5 -155.8(5)
Ru2 Ru1 Ru3 C5 -83.4(5)
C2 Ru1 Ru3 C7 -84.1(7)
C1 Ru1 Ru3 C7 9.5(7)
C10 Ru1 Ru3 C7 127.4(7)
C11 Ru1 Ru3 C7 93.2(8)
C13 Ru1 Ru3 C7 -154.1(7)
C12 Ru1 Ru3 C7 -143(3)
C14 Ru1 Ru3 C7 169.8(7)
Ru4 Ru1 Ru3 C7 101.4(6)
Ru2 Ru1 Ru3 C7 173.8(6)
C2 Ru1 Ru3 Ru2 102.1(4)
C1 Ru1 Ru3 Ru2 -164.3(3)
C10 Ru1 Ru3 Ru2 -46.4(4)
C11 Ru1 Ru3 Ru2 -80.6(6)
C13 Ru1 Ru3 Ru2 32.2(5)
C12 Ru1 Ru3 Ru2 44(3)
C14 Ru1 Ru3 Ru2 -3.9(4)
Ru4 Ru1 Ru3 Ru2 -72.37(4)
C2 Ru1 Ru3 Ru4 174.5(4)
C1 Ru1 Ru3 Ru4 -91.9(3)
C10 Ru1 Ru3 Ru4 26.0(4)
C11 Ru1 Ru3 Ru4 -8.3(6)
C13 Ru1 Ru3 Ru4 104.5(5)
C12 Ru1 Ru3 Ru4 116(3)
C14 Ru1 Ru3 Ru4 68.4(4)
Ru2 Ru1 Ru3 Ru4 72.37(4)
C6 Ru3 Ru4 C8 -0.4(6)
C5 Ru3 Ru4 C8 -87.4(11)
C7 Ru3 Ru4 C8 90.4(6)
Ru2 Ru3 Ru4 C8 -97.3(4)
Ru1 Ru3 Ru4 C8 -170.6(4)
C6 Ru3 Ru4 C9 -89.7(6)
C5 Ru3 Ru4 C9 -176.7(11)
C7 Ru3 Ru4 C9 1.0(6)
Ru2 Ru3 Ru4 C9 173.3(4)
Ru1 Ru3 Ru4 C9 100.1(4)
C6 Ru3 Ru4 C18 133.5(6)
C5 Ru3 Ru4 C18 46.5(12)
C7 Ru3 Ru4 C18 -135.8(7)
Ru2 Ru3 Ru4 C18 36.5(5)
Ru1 Ru3 Ru4 C18 -36.7(5)
C6 Ru3 Ru4 C19 175.9(13)
C5 Ru3 Ru4 C19 88.9(16)
C7 Ru3 Ru4 C19 -93.4(13)
Ru2 Ru3 Ru4 C19 79.0(12)
Ru1 Ru3 Ru4 C19 5.7(12)
C6 Ru3 Ru4 C17 94.0(5)
C5 Ru3 Ru4 C17 7.0(11)
C7 Ru3 Ru4 C17 -175.3(6)
Ru2 Ru3 Ru4 C17 -3.0(4)
Ru1 Ru3 Ru4 C17 -76.2(4)
C6 Ru3 Ru4 Ru2 96.9(4)
C5 Ru3 Ru4 Ru2 9.9(11)
C7 Ru3 Ru4 Ru2 -172.3(5)
Ru1 Ru3 Ru4 Ru2 -73.26(4)
C6 Ru3 Ru4 Ru1 170.2(4)
C5 Ru3 Ru4 Ru1 83.2(11)
C7 Ru3 Ru4 Ru1 -99.1(5)
Ru2 Ru3 Ru4 Ru1 73.26(4)
C3 Ru2 Ru4 C8 118.6(10)
C4 Ru2 Ru4 C8 9.4(6)
C15 Ru2 Ru4 C8 -118.0(6)
C16 Ru2 Ru4 C8 -84.9(6)
C17 Ru2 Ru4 C8 -79.8(6)
Ru3 Ru2 Ru4 C8 97.0(4)
Ru1 Ru2 Ru4 C8 169.4(4)
C3 Ru2 Ru4 C9 10.8(11)
C4 Ru2 Ru4 C9 -98.4(8)
C15 Ru2 Ru4 C9 134.3(8)
C16 Ru2 Ru4 C9 167.3(8)
C17 Ru2 Ru4 C9 172.4(8)
Ru3 Ru2 Ru4 C9 -10.7(7)
Ru1 Ru2 Ru4 C9 61.7(7)
C3 Ru2 Ru4 C18 -131.5(10)
C4 Ru2 Ru4 C18 119.3(6)
C15 Ru2 Ru4 C18 -8.0(5)
C16 Ru2 Ru4 C18 25.0(5)
C17 Ru2 Ru4 C18 30.1(5)
Ru3 Ru2 Ru4 C18 -153.0(4)
Ru1 Ru2 Ru4 C18 -80.6(4)
C3 Ru2 Ru4 C19 -137.7(10)
C4 Ru2 Ru4 C19 113.1(6)
C15 Ru2 Ru4 C19 -14.2(6)
C16 Ru2 Ru4 C19 18.8(5)
C17 Ru2 Ru4 C19 23.9(6)
Ru3 Ru2 Ru4 C19 -159.2(4)
Ru1 Ru2 Ru4 C19 -86.8(4)
C3 Ru2 Ru4 C17 -161.6(10)
C4 Ru2 Ru4 C17 89.2(6)
C15 Ru2 Ru4 C17 -38.1(6)
C16 Ru2 Ru4 C17 -5.1(5)
Ru3 Ru2 Ru4 C17 176.8(4)
Ru1 Ru2 Ru4 C17 -110.7(4)
C3 Ru2 Ru4 Ru3 21.5(9)
C4 Ru2 Ru4 Ru3 -87.6(4)
C15 Ru2 Ru4 Ru3 145.0(4)
C16 Ru2 Ru4 Ru3 178.0(4)
C17 Ru2 Ru4 Ru3 -176.8(4)
Ru1 Ru2 Ru4 Ru3 72.41(4)
C3 Ru2 Ru4 Ru1 -50.9(9)
C4 Ru2 Ru4 Ru1 -160.1(4)
C15 Ru2 Ru4 Ru1 72.6(4)
C16 Ru2 Ru4 Ru1 105.6(4)
C17 Ru2 Ru4 Ru1 110.7(4)
Ru3 Ru2 Ru4 Ru1 -72.41(4)
C2 Ru1 Ru4 C8 25.0(13)
C1 Ru1 Ru4 C8 112.7(13)
C10 Ru1 Ru4 C8 -124.1(13)
C11 Ru1 Ru4 C8 -153.5(13)
C13 Ru1 Ru4 C8 -97.6(13)
C12 Ru1 Ru4 C8 -141.5(13)
C14 Ru1 Ru4 C8 -91.0(13)
Ru3 Ru1 Ru4 C8 31.1(13)
Ru2 Ru1 Ru4 C8 -35.2(13)
C2 Ru1 Ru4 C9 -86.5(7)
C1 Ru1 Ru4 C9 1.3(6)
C10 Ru1 Ru4 C9 124.5(6)
C11 Ru1 Ru4 C9 95.1(6)
C13 Ru1 Ru4 C9 150.9(6)
C12 Ru1 Ru4 C9 107.0(6)
C14 Ru1 Ru4 C9 157.6(6)
Ru3 Ru1 Ru4 C9 -80.4(5)
Ru2 Ru1 Ru4 C9 -146.6(5)
C2 Ru1 Ru4 C18 146.5(6)
C1 Ru1 Ru4 C18 -125.8(5)
C10 Ru1 Ru4 C18 -2.6(5)
C11 Ru1 Ru4 C18 -32.0(5)
C13 Ru1 Ru4 C18 23.9(5)
C12 Ru1 Ru4 C18 -20.0(6)
C14 Ru1 Ru4 C18 30.5(5)
Ru3 Ru1 Ru4 C18 152.5(4)
Ru2 Ru1 Ru4 C18 86.3(4)
C2 Ru1 Ru4 C19 175.8(6)
C1 Ru1 Ru4 C19 -96.4(5)
C10 Ru1 Ru4 C19 26.7(5)
C11 Ru1 Ru4 C19 -2.7(5)
C13 Ru1 Ru4 C19 53.2(6)
C12 Ru1 Ru4 C19 9.3(6)
C14 Ru1 Ru4 C19 59.8(5)
Ru3 Ru1 Ru4 C19 -178.1(4)
Ru2 Ru1 Ru4 C19 115.6(4)
C2 Ru1 Ru4 C17 112.7(5)
C1 Ru1 Ru4 C17 -159.6(5)
C10 Ru1 Ru4 C17 -36.4(5)
C11 Ru1 Ru4 C17 -65.8(4)
C13 Ru1 Ru4 C17 -9.9(5)
C12 Ru1 Ru4 C17 -53.8(5)
C14 Ru1 Ru4 C17 -3.3(4)
Ru3 Ru1 Ru4 C17 118.7(3)
Ru2 Ru1 Ru4 C17 52.5(3)
C2 Ru1 Ru4 Ru3 -6.1(4)
C1 Ru1 Ru4 Ru3 81.7(3)
C10 Ru1 Ru4 Ru3 -155.1(4)
C11 Ru1 Ru4 Ru3 175.5(3)
C13 Ru1 Ru4 Ru3 -128.7(4)
C12 Ru1 Ru4 Ru3 -172.6(4)
C14 Ru1 Ru4 Ru3 -122.0(3)
Ru2 Ru1 Ru4 Ru3 -66.23(4)
C2 Ru1 Ru4 Ru2 60.2(4)
C1 Ru1 Ru4 Ru2 147.9(3)
C10 Ru1 Ru4 Ru2 -88.9(4)
C11 Ru1 Ru4 Ru2 -118.3(3)
C13 Ru1 Ru4 Ru2 -62.4(4)
C12 Ru1 Ru4 Ru2 -106.3(4)
C14 Ru1 Ru4 Ru2 -55.8(3)
Ru3 Ru1 Ru4 Ru2 66.23(4)
C2 Ru1 C1 O1 -101(10)
C10 Ru1 C1 O1 75(10)
C11 Ru1 C1 O1 47(10)
C13 Ru1 C1 O1 -4(10)
C12 Ru1 C1 O1 10(10)
C14 Ru1 C1 O1 61(10)
Ru4 Ru1 C1 O1 136(10)
Ru3 Ru1 C1 O1 -167(10)
Ru2 Ru1 C1 O1 175(9)
C1 Ru1 C2 O2 101(4)
C10 Ru1 C2 O2 -72(4)
C11 Ru1 C2 O2 4(4)
C13 Ru1 C2 O2 -39(4)
C12 Ru1 C2 O2 -5(4)
C14 Ru1 C2 O2 -71(4)
Ru4 Ru1 C2 O2 -173(3)
Ru3 Ru1 C2 O2 -179(4)
Ru2 Ru1 C2 O2 -125(4)
C4 Ru2 C3 O3 -46(23)
C15 Ru2 C3 O3 77(23)
C16 Ru2 C3 O3 49(23)
C17 Ru2 C3 O3 53(23)
Ru3 Ru2 C3 O3 -140(23)
Ru4 Ru2 C3 O3 -158(23)
Ru1 Ru2 C3 O3 159(23)
C3 Ru2 C4 O4 37(22)
C15 Ru2 C4 O4 -56(22)
C16 Ru2 C4 O4 -81(22)
C17 Ru2 C4 O4 -114(22)
Ru3 Ru2 C4 O4 133(22)
Ru4 Ru2 C4 O4 -168(22)
Ru1 Ru2 C4 O4 152(21)
C6 Ru3 C5 O5 -89(14)
C7 Ru3 C5 O5 178(14)
Ru2 Ru3 C5 O5 5(14)
Ru4 Ru3 C5 O5 -4(15)
Ru1 Ru3 C5 O5 68(14)
C5 Ru3 C6 O6 -43(12)
C7 Ru3 C6 O6 52(12)
Ru2 Ru3 C6 O6 -139(12)
Ru4 Ru3 C6 O6 159(12)
Ru1 Ru3 C6 O6 173(11)
C6 Ru3 C7 O7 -63(29)
C5 Ru3 C7 O7 33(29)
Ru2 Ru3 C7 O7 178(100)
Ru4 Ru3 C7 O7 -146(29)
Ru1 Ru3 C7 O7 150(29)
C9 Ru4 C8 O8 4(27)
C18 Ru4 C8 O8 135(27)
C19 Ru4 C8 O8 101(27)
C17 Ru4 C8 O8 164(27)
Ru3 Ru4 C8 O8 -80(27)
Ru2 Ru4 C8 O8 -139(27)
Ru1 Ru4 C8 O8 -108(27)
C8 Ru4 C9 O9 58(21)
C18 Ru4 C9 O9 -60(21)
C19 Ru4 C9 O9 -39(21)
C17 Ru4 C9 O9 -29(22)
Ru3 Ru4 C9 O9 160(21)
Ru2 Ru4 C9 O9 169(21)
Ru1 Ru4 C9 O9 -139(21)
C2 Ru1 C10 C11 118.8(11)
C1 Ru1 C10 C11 -53.0(8)
C13 Ru1 C10 C11 80.1(8)
C12 Ru1 C10 C11 38.8(7)
C14 Ru1 C10 C11 117.3(10)
Ru4 Ru1 C10 C11 -125.1(7)
Ru3 Ru1 C10 C11 -148.9(6)
Ru2 Ru1 C10 C11 173.5(7)
C2 Ru1 C10 C14 1.5(14)
C1 Ru1 C10 C14 -170.3(7)
C11 Ru1 C10 C14 -117.3(10)
C13 Ru1 C10 C14 -37.2(7)
C12 Ru1 C10 C14 -78.5(7)
Ru4 Ru1 C10 C14 117.6(7)
Ru3 Ru1 C10 C14 93.8(7)
Ru2 Ru1 C10 C14 56.2(6)
C2 Ru1 C10 C18 -112.0(12)
C1 Ru1 C10 C18 76.2(10)
C11 Ru1 C10 C18 129.2(13)
C13 Ru1 C10 C18 -150.7(11)
C12 Ru1 C10 C18 168.0(11)
C14 Ru1 C10 C18 -113.5(12)
Ru4 Ru1 C10 C18 4.1(8)
Ru3 Ru1 C10 C18 -19.7(11)
Ru2 Ru1 C10 C18 -57.3(9)
C14 C10 C11 C12 0.6(12)
C18 C10 C11 C12 -174.3(11)
Ru1 C10 C11 C12 -63.9(8)
C14 C10 C11 C20 -173.8(12)
C18 C10 C11 C20 11(2)
Ru1 C10 C11 C20 121.7(13)
C14 C10 C11 Ru1 64.5(7)
C18 C10 C11 Ru1 -110.4(12)
C2 Ru1 C11 C10 -129.2(9)
C1 Ru1 C11 C10 135.4(7)
C13 Ru1 C11 C10 -79.5(8)
C12 Ru1 C11 C10 -115.5(11)
C14 Ru1 C11 C10 -38.0(7)
Ru4 Ru1 C11 C10 48.4(7)
Ru3 Ru1 C11 C10 55.4(10)
Ru2 Ru1 C11 C10 -6.9(8)
C2 Ru1 C11 C12 -13.7(13)
C1 Ru1 C11 C12 -109.2(8)
C10 Ru1 C11 C12 115.5(11)
C13 Ru1 C11 C12 36.0(7)
C14 Ru1 C11 C12 77.4(8)
Ru4 Ru1 C11 C12 163.9(7)
Ru3 Ru1 C11 C12 170.9(6)
Ru2 Ru1 C11 C12 108.5(7)
C2 Ru1 C11 C20 104.9(13)
C1 Ru1 C11 C20 9.4(12)
C10 Ru1 C11 C20 -125.9(15)
C13 Ru1 C11 C20 154.6(13)
C12 Ru1 C11 C20 118.6(15)
C14 Ru1 C11 C20 -164.0(13)
Ru4 Ru1 C11 C20 -77.5(11)
Ru3 Ru1 C11 C20 -70.5(14)
Ru2 Ru1 C11 C20 -132.9(11)
C10 C11 C12 C13 1.3(12)
C20 C11 C12 C13 176.1(11)
Ru1 C11 C12 C13 -61.8(8)
C10 C11 C12 C21 -172.3(11)
C20 C11 C12 C21 2.5(19)
Ru1 C11 C12 C21 124.6(12)
C10 C11 C12 Ru1 63.1(7)
C20 C11 C12 Ru1 -122.1(12)
C2 Ru1 C12 C13 -69.4(9)
C1 Ru1 C12 C13 -164.7(8)
C10 Ru1 C12 C13 80.4(8)
C11 Ru1 C12 C13 118.5(11)
C14 Ru1 C12 C13 36.9(8)
Ru4 Ru1 C12 C13 98.6(7)
Ru3 Ru1 C12 C13 -13(3)
Ru2 Ru1 C12 C13 27.5(9)
C2 Ru1 C12 C11 172.1(7)
C1 Ru1 C12 C11 76.9(8)
C10 Ru1 C12 C11 -38.0(7)
C13 Ru1 C12 C11 -118.5(11)
C14 Ru1 C12 C11 -81.6(8)
Ru4 Ru1 C12 C11 -19.9(9)
Ru3 Ru1 C12 C11 -132(3)
Ru2 Ru1 C12 C11 -90.9(7)
C2 Ru1 C12 C21 51.5(13)
C1 Ru1 C12 C21 -43.8(13)
C10 Ru1 C12 C21 -158.7(14)
C11 Ru1 C12 C21 -120.6(15)
C13 Ru1 C12 C21 120.9(16)
C14 Ru1 C12 C21 157.8(14)
Ru4 Ru1 C12 C21 -140.5(11)
Ru3 Ru1 C12 C21 108(3)
Ru2 Ru1 C12 C21 148.4(11)
C11 C12 C13 C14 -2.7(13)
C21 C12 C13 C14 170.9(11)
Ru1 C12 C13 C14 -63.5(8)
C11 C12 C13 C22 -177.6(10)
C21 C12 C13 C22 -3.9(18)
Ru1 C12 C13 C22 121.7(11)
C11 C12 C13 Ru1 60.7(8)
C21 C12 C13 Ru1 -125.6(12)
C2 Ru1 C13 C12 118.2(8)
C1 Ru1 C13 C12 22.9(11)
C10 Ru1 C13 C12 -79.3(8)
C11 Ru1 C13 C12 -37.3(8)
C14 Ru1 C13 C12 -118.0(11)
Ru4 Ru1 C13 C12 -106.8(7)
Ru3 Ru1 C13 C12 177.7(6)
Ru2 Ru1 C13 C12 -156.3(8)
C2 Ru1 C13 C14 -123.8(8)
C1 Ru1 C13 C14 140.9(8)
C10 Ru1 C13 C14 38.7(7)
C11 Ru1 C13 C14 80.7(8)
C12 Ru1 C13 C14 118.0(11)
Ru4 Ru1 C13 C14 11.2(8)
Ru3 Ru1 C13 C14 -64.3(8)
Ru2 Ru1 C13 C14 -38.3(7)
C2 Ru1 C13 C22 -3.2(12)
C1 Ru1 C13 C22 -98.5(12)
C10 Ru1 C13 C22 159.3(13)
C11 Ru1 C13 C22 -158.7(13)
C12 Ru1 C13 C22 -121.4(15)
C14 Ru1 C13 C22 120.6(14)
Ru4 Ru1 C13 C22 131.8(10)
Ru3 Ru1 C13 C22 56.3(13)
Ru2 Ru1 C13 C22 82.3(11)
C12 C13 C14 C15 -169.9(11)
C22 C13 C14 C15 5.0(19)
Ru1 C13 C14 C15 127.1(13)
C12 C13 C14 C10 3.0(12)
C22 C13 C14 C10 177.9(10)
Ru1 C13 C14 C10 -60.0(7)
C12 C13 C14 Ru1 63.0(8)
C22 C13 C14 Ru1 -122.1(11)
C11 C10 C14 C13 -2.2(12)
C18 C10 C14 C13 173.6(9)
Ru1 C10 C14 C13 61.4(7)
C11 C10 C14 C15 171.6(10)
C18 C10 C14 C15 -12.7(15)
Ru1 C10 C14 C15 -124.8(10)
C11 C10 C14 Ru1 -63.7(8)
C18 C10 C14 Ru1 112.1(9)
C2 Ru1 C14 C13 64.4(8)
C1 Ru1 C14 C13 -95.5(12)
C10 Ru1 C14 C13 -116.3(10)
C11 Ru1 C14 C13 -79.4(8)
C12 Ru1 C14 C13 -36.6(7)
Ru4 Ru1 C14 C13 -170.6(7)
Ru3 Ru1 C14 C13 137.7(6)
Ru2 Ru1 C14 C13 134.0(8)
C2 Ru1 C14 C15 -64.4(13)
C1 Ru1 C14 C15 135.7(12)
C10 Ru1 C14 C15 114.8(15)
C11 Ru1 C14 C15 151.7(14)
C13 Ru1 C14 C15 -128.9(16)
C12 Ru1 C14 C15 -165.4(14)
Ru4 Ru1 C14 C15 60.5(12)
Ru3 Ru1 C14 C15 8.9(13)
Ru2 Ru1 C14 C15 5.1(11)
C2 Ru1 C14 C10 -179.2(7)
C1 Ru1 C14 C10 20.9(14)
C11 Ru1 C14 C10 36.9(7)
C13 Ru1 C14 C10 116.3(10)
C12 Ru1 C14 C10 79.8(7)
Ru4 Ru1 C14 C10 -54.3(6)
Ru3 Ru1 C14 C10 -105.9(6)
Ru2 Ru1 C14 C10 -109.7(7)
C13 C14 C15 C16 -174.9(12)
C10 C14 C15 C16 13.1(17)
Ru1 C14 C15 C16 -75.0(16)
C13 C14 C15 C23 24(2)
C10 C14 C15 C23 -147.7(14)
Ru1 C14 C15 C23 124.3(15)
C13 C14 C15 Ru2 -105.7(12)
C10 C14 C15 Ru2 82.3(10)
Ru1 C14 C15 Ru2 -5.8(12)
C3 Ru2 C15 C16 -134.9(9)
C4 Ru2 C15 C16 -44.7(10)
C17 Ru2 C15 C16 31.8(7)
Ru3 Ru2 C15 C16 120.5(8)
Ru4 Ru2 C15 C16 66.9(8)
Ru1 Ru2 C15 C16 122.8(8)
C3 Ru2 C15 C14 105.7(9)
C4 Ru2 C15 C14 -164.1(8)
C16 Ru2 C15 C14 -119.4(11)
C17 Ru2 C15 C14 -87.6(8)
Ru3 Ru2 C15 C14 1.2(12)
Ru4 Ru2 C15 C14 -52.5(8)
Ru1 Ru2 C15 C14 3.5(7)
C3 Ru2 C15 C23 -26.6(14)
C4 Ru2 C15 C23 63.7(15)
C16 Ru2 C15 C23 108.4(16)
C17 Ru2 C15 C23 140.2(15)
Ru3 Ru2 C15 C23 -131.1(11)
Ru4 Ru2 C15 C23 175.2(12)
Ru1 Ru2 C15 C23 -128.8(13)
C14 C15 C16 C17 3.3(18)
C23 C15 C16 C17 166.0(13)
Ru2 C15 C16 C17 -75.9(11)
C14 C15 C16 Ru2 79.2(10)
C23 C15 C16 Ru2 -118.1(13)
C3 Ru2 C16 C15 53.1(9)
C4 Ru2 C16 C15 143.7(8)
C17 Ru2 C16 C15 -122.9(12)
Ru3 Ru2 C16 C15 -112.3(8)
Ru4 Ru2 C16 C15 -115.3(7)
Ru1 Ru2 C16 C15 -57.8(8)
C3 Ru2 C16 C17 176.0(8)
C4 Ru2 C16 C17 -93.4(9)
C15 Ru2 C16 C17 122.9(12)
Ru3 Ru2 C16 C17 10.5(12)
Ru4 Ru2 C16 C17 7.6(8)
Ru1 Ru2 C16 C17 65.0(8)
C15 C16 C17 C18 -21.0(18)
Ru2 C16 C17 C18 -88.1(11)
C15 C16 C17 Ru4 56.1(17)
Ru2 C16 C17 Ru4 -11.0(11)
C15 C16 C17 Ru2 67.1(11)
C8 Ru4 C17 C16 116.5(13)
C9 Ru4 C17 C16 -156.2(14)
C18 Ru4 C17 C16 -112.6(15)
C19 Ru4 C17 C16 -146.0(14)
Ru3 Ru4 C17 C16 13.2(13)
Ru2 Ru4 C17 C16 10.2(10)
Ru1 Ru4 C17 C16 -45.4(12)
C8 Ru4 C17 C18 -130.9(9)
C9 Ru4 C17 C18 -43.6(18)
C19 Ru4 C17 C18 -33.4(8)
Ru3 Ru4 C17 C18 125.7(7)
Ru2 Ru4 C17 C18 122.8(8)
Ru1 Ru4 C17 C18 67.1(7)
C8 Ru4 C17 Ru2 106.3(5)
C9 Ru4 C17 Ru2 -166.4(14)
C18 Ru4 C17 Ru2 -122.8(8)
C19 Ru4 C17 Ru2 -156.2(5)
Ru3 Ru4 C17 Ru2 2.9(4)
Ru1 Ru4 C17 Ru2 -55.7(2)
C3 Ru2 C17 C16 -7.2(15)
C4 Ru2 C17 C16 89.8(9)
C15 Ru2 C17 C16 -35.1(8)
Ru3 Ru2 C17 C16 -173.5(7)
Ru4 Ru2 C17 C16 -170.6(10)
Ru1 Ru2 C17 C16 -117.0(8)
C3 Ru2 C17 C18 113.9(12)
C4 Ru2 C17 C18 -149.1(9)
C15 Ru2 C17 C18 86.0(9)
C16 Ru2 C17 C18 121.1(13)
Ru3 Ru2 C17 C18 -52.4(9)
Ru4 Ru2 C17 C18 -49.5(7)
Ru1 Ru2 C17 C18 4.1(8)
C3 Ru2 C17 Ru4 163.4(9)
C4 Ru2 C17 Ru4 -99.6(5)
C15 Ru2 C17 Ru4 135.5(6)
C16 Ru2 C17 Ru4 170.6(10)
Ru3 Ru2 C17 Ru4 -2.9(4)
Ru1 Ru2 C17 Ru4 53.5(2)
C16 C17 C18 C19 -174.9(12)
Ru4 C17 C18 C19 67.8(10)
Ru2 C17 C18 C19 121.9(10)
C16 C17 C18 C10 20.3(16)
Ru4 C17 C18 C10 -97.1(9)
Ru2 C17 C18 C10 -43.0(10)
C16 C17 C18 Ru4 117.3(11)
Ru2 C17 C18 Ru4 54.1(6)
C11 C10 C18 C19 6.9(19)
C14 C10 C18 C19 -167.7(11)
Ru1 C10 C18 C19 -82.9(13)
C11 C10 C18 C17 171.2(11)
C14 C10 C18 C17 -3.4(14)
Ru1 C10 C18 C17 81.4(11)
C11 C10 C18 Ru4 84.8(13)
C14 C10 C18 Ru4 -89.8(10)
Ru1 C10 C18 Ru4 -5.0(10)
C8 Ru4 C18 C19 -70.4(9)
C9 Ru4 C18 C19 37.8(11)
C17 Ru4 C18 C19 -124.5(12)
Ru3 Ru4 C18 C19 158.7(7)
Ru2 Ru4 C18 C19 -170.8(8)
Ru1 Ru4 C18 C19 126.1(8)
C8 Ru4 C18 C17 54.1(9)
C9 Ru4 C18 C17 162.4(8)
C19 Ru4 C18 C17 124.5(12)
Ru3 Ru4 C18 C17 -76.8(8)
Ru2 Ru4 C18 C17 -46.2(7)
Ru1 Ru4 C18 C17 -109.4(7)
C8 Ru4 C18 C10 167.0(8)
C9 Ru4 C18 C10 -84.7(10)
C19 Ru4 C18 C10 -122.6(12)
C17 Ru4 C18 C10 112.9(11)
Ru3 Ru4 C18 C10 36.1(10)
Ru2 Ru4 C18 C10 66.7(8)
Ru1 Ru4 C18 C10 3.6(7)
C17 C18 C19 Ru4 -72.1(10)
C10 C18 C19 Ru4 91.1(10)
C8 Ru4 C19 C18 118.1(9)
C9 Ru4 C19 C18 -150.7(9)
C17 Ru4 C19 C18 32.9(8)
Ru3 Ru4 C19 C18 -58.3(16)
Ru2 Ru4 C19 C18 10.3(9)
Ru1 Ru4 C19 C18 -53.2(8)
